data_4118947
loop_
_publ_author_name
'Laura Ca\~nadillas-Delgado'
'Oscar Fabelo'
'J. Alberto Rodr\'iguez-Velamaz\'an'
'Marie-H\'el\`ene Lem\'ee-Cailleau'
'Sax A. Mason'
'Emilio Pardo'
'Francesc Lloret'
'Jiong-Peng Zhao'
'Xian-He Bu'
'Virginie Simonet'
'Claire V. Colin'
'Juan Rodr\'iguez-Carvajal'

_publ_contact_author_address
;Instituto de Ciencia de Materiales de Arag\'on, CSIC-Universidad de Zaragoza,
C/ Pedro Cerbuna 12, E-50009, Zaragoza, Spain.
Institut Laue-Langevin, Grenoble,
6 rue Jules Horowitz, B.P. 156, 38042 Grenoble Cedex 9, France.
;
_publ_contact_author_email fabelo@ill.fr
_publ_contact_author_name 'Dr. Oscar Fabelo'
_publ_section_title
;
 The Role of Order-Disorder Transitions in the Quest for Molecular
 Multiferroics: Structural and Magnetic Neutron Studies of a Mixed Valence
 Iron(II)-Iron(III) Formate Framework
;
_journal_name_full 'Journal of the American Chemical Society'
_journal_page_first 19772
_journal_page_last 19781
_journal_paper_doi 10.1021/ja3082457
_journal_volume 134
_journal_year 2012
_chemical_formula_sum 'C8 H14 Fe2 N O12'
_chemical_formula_weight 427.89
_space_group_IT_number 163
_symmetry_cell_setting trigonal
_symmetry_Int_Tables_number 163
_symmetry_space_group_name_Hall '-P 3 2c'
_symmetry_space_group_name_H-M 'P -3 1 c'
_atom_sites_solution_hydrogens geom
_atom_sites_solution_primary direct
_atom_sites_solution_secondary difmap
_audit_creation_method SHELXL-97
_cell_angle_alpha 90.00
_cell_angle_beta 90.00
_cell_angle_gamma 120.00
_cell_formula_units_Z 2
_cell_length_a 8.2485(2)
_cell_length_b 8.2485(2)
_cell_length_c 13.8542(5)
_cell_measurement_temperature 175(2)
_cell_volume 816.32(4)
_computing_cell_refinement 'ILL RAFD19'
_computing_data_collection
;
'DIRAX (Duisenberg, A.J.M.(1992). J. Appl. Cryst. 25, 92-96),
 ILL HKLGEN, MAD'
;
_computing_data_reduction
;
 'ILL RETREAT (Wilkinson, C., Khamis, H.W., Stansfield, R.F.D., McIntyre, G.J.,
 J. Appl. Crystallogr. 1988, 21, 471.)'
;
_computing_molecular_graphics 'PLATON (A.L.Spek, Acta Cryst. 2009, D65, 148-155.)'
_computing_structure_refinement 'SHELXL-97 (Sheldrick, 1997)'
_computing_structure_solution 'SHELXS-97 (Sheldrick, 1990)'
_diffrn_ambient_temperature 175(2)
_diffrn_detector_area_resol_mean '1.56 mm vert. 2.5 mm hor.'
_diffrn_measured_fraction_theta_full 0.987
_diffrn_measured_fraction_theta_max 0.987
_diffrn_measurement_device_type 'D19 position-sensitive detector diffractometer'
_diffrn_measurement_method 'omega step-scans'
_diffrn_radiation_monochromator 'copper 331'
_diffrn_radiation_probe neutron
_diffrn_radiation_type neutron
_diffrn_radiation_wavelength 0.94800
_diffrn_reflns_av_R_equivalents 0.0349
_diffrn_reflns_av_sigmaI/netI 0.0239
_diffrn_reflns_limit_h_max 1
_diffrn_reflns_limit_h_min -11
_diffrn_reflns_limit_k_max 11
_diffrn_reflns_limit_k_min -10
_diffrn_reflns_limit_l_max 19
_diffrn_reflns_limit_l_min -4
_diffrn_reflns_number 4520
_diffrn_reflns_theta_full 42.61
_diffrn_reflns_theta_max 42.61
_diffrn_reflns_theta_min 3.80
_diffrn_source 'neutron source'
_diffrn_source_type 'ILL High Flux Reactor, beam H11'
_diffrn_standards_decay_% 0
_diffrn_standards_interval_time 12
_diffrn_standards_number 4
_exptl_absorpt_coefficient_mu 0.134
_exptl_absorpt_correction_T_max 0.8774
_exptl_absorpt_correction_T_min 0.6888
_exptl_absorpt_correction_type gaussian
_exptl_absorpt_process_details
;
ILL programs D19abs and D19abscan
;
_exptl_crystal_colour Black
_exptl_crystal_density_diffrn 1.741
_exptl_crystal_description Prism
_exptl_crystal_F_000 197
_exptl_crystal_size_max 3
_exptl_crystal_size_mid 1
_exptl_crystal_size_min 1
_refine_diff_density_max 0.804
_refine_diff_density_min -1.165
_refine_diff_density_rms 0.107
_refine_ls_extinction_coef 0.0060(16)
_refine_ls_extinction_expression Fc^*^=kFc[1+0.001xFc^2^\l^3^/sin(2\q)]^-1/4^
_refine_ls_extinction_method SHELXL
_refine_ls_goodness_of_fit_ref 1.062
_refine_ls_hydrogen_treatment refall
_refine_ls_matrix_type full
_refine_ls_number_parameters 68
_refine_ls_number_reflns 834
_refine_ls_number_restraints 0
_refine_ls_restrained_S_all 1.062
_refine_ls_R_factor_all 0.0497
_refine_ls_R_factor_gt 0.0389
_refine_ls_shift/su_max 0.000
_refine_ls_shift/su_mean 0.000
_refine_ls_structure_factor_coef Fsqd
_refine_ls_weighting_details 'calc w=1/[\s^2^(Fo^2^)+(0.0286P)^2^+3.9153P] where P=(Fo^2^+2Fc^2^)/3'
_refine_ls_weighting_scheme calc
_refine_ls_wR_factor_gt 0.0830
_refine_ls_wR_factor_ref 0.0875
_reflns_number_gt 710
_reflns_number_total 834
_reflns_threshold_expression >2sigma(I)
_cod_data_source_file ja3082457_si_003.cif
_cod_data_source_block D19
_cod_database_code 4118947

loop_
_symmetry_equiv_pos_as_xyz
'x, y, z'
'-y, x-y, z'
'-y, -x, -z+1/2'
'-x+y, -x, z'
'x, x-y, -z+1/2'
'-x+y, y, -z+1/2'
'-x, -y, -z'
'y, -x+y, -z'
'y, x, z-1/2'
'x-y, x, -z'
'-x, -x+y, z-1/2'
'x-y, -y, z-1/2'

loop_
_atom_site_label
_atom_site_type_symbol
_atom_site_fract_x
_atom_site_fract_y
_atom_site_fract_z
_atom_site_U_iso_or_equiv
_atom_site_adp_type
_atom_site_occupancy
_atom_site_symmetry_multiplicity
_atom_site_calc_flag
_atom_site_refinement_flags
Fe1 Fe 0.6667 0.3333 0.2500 0.0112(2) Uani 1 6 d S
Fe2 Fe 1.0000 0.0000 0.0000 0.0091(2) Uani 1 6 d S
O1 O 0.88612(15) 0.34192(15) 0.16643(9) 0.0255(3) Uani 1 1 d .
O2 O 1.01242(13) 0.20642(13) 0.08177(7) 0.0176(2) Uani 1 1 d .
C1 C 0.87479(11) 0.21091(12) 0.11835(6) 0.0194(2) Uani 1 1 d .
C2 C 1.3333 0.6667 0.1570(8) 0.164(4) Uani 1 3 d S
N1 N 1.2798(3) 0.5595(5) 0.2500 0.127(5) Uani 0.33 2 d SP
H1 H 0.7371(4) 0.0913(5) 0.1050(3) 0.0780(13) Uani 1 1 d .
H101 H 1.1417(18) 0.4789(19) 0.2453(18) 0.121(7) Uani 0.33 1 d P
H100 H 1.2653(15) 0.5329(13) 0.1369(14) 0.263(9) Uani 1 1 d .

loop_
_atom_site_aniso_label
_atom_site_aniso_U_11
_atom_site_aniso_U_22
_atom_site_aniso_U_33
_atom_site_aniso_U_23
_atom_site_aniso_U_13
_atom_site_aniso_U_12
Fe1 0.0098(3) 0.0098(3) 0.0139(5) 0.000 0.000 0.00490(15)
Fe2 0.0083(3) 0.0083(3) 0.0107(5) 0.000 0.000 0.00414(15)
O1 0.0225(5) 0.0200(4) 0.0339(6) -0.0086(4) 0.0081(4) 0.0106(4)
O2 0.0157(4) 0.0158(4) 0.0217(4) -0.0060(3) 0.0013(3) 0.0082(3)
C1 0.0162(4) 0.0179(4) 0.0250(4) -0.0079(3) 0.0012(3) 0.0093(3)
C2 0.0390(10) 0.0390(10) 0.414(12) 0.000 0.000 0.0195(5)
N1 0.0280(17) 0.0118(17) 0.337(16) 0.000 -0.056(4) 0.0059(9)
H1 0.0247(10) 0.0602(17) 0.132(3) -0.057(2) 0.0063(14) 0.0082(11)
H101 0.048(6) 0.060(6) 0.224(19) 0.039(9) -0.055(9) 0.004(5)
H100 0.129(7) 0.107(6) 0.55(3) -0.117(12) -0.135(13) 0.055(6)

loop_
_atom_type_symbol
_atom_type_description
_atom_type_scat_dispersion_real
_atom_type_scat_dispersion_imag
_atom_type_scat_source
C C 0.0000 0.0000 'International Tables Vol C Tables 4.2.6.8 and 6.1.1.4'
H H 0.0000 0.0000 'International Tables Vol C Tables 4.2.6.8 and 6.1.1.4'
Fe Fe 0.0000 0.0000 'International Tables Vol C Tables 4.2.6.8 and 6.1.1.4'
N N 0.0000 0.0000 'International Tables Vol C Tables 4.2.6.8 and 6.1.1.4'
O O 0.0000 0.0000 'International Tables Vol C Tables 4.2.6.8 and 6.1.1.4'

loop_
_geom_angle_atom_site_label_1
_geom_angle_atom_site_label_2
_geom_angle_atom_site_label_3
_geom_angle
_geom_angle_site_symmetry_1
_geom_angle_site_symmetry_3
O1 Fe1 O1 89.44(7) . 3_665
O1 Fe1 O1 93.01(5) . 4_665
O1 Fe1 O1 84.62(6) 3_665 4_665
O1 Fe1 O1 84.62(6) . 5
O1 Fe1 O1 93.01(5) 3_665 5
O1 Fe1 O1 176.69(6) 4_665 5
O1 Fe1 O1 176.69(6) . 6_655
O1 Fe1 O1 93.01(5) 3_665 6_655
O1 Fe1 O1 89.44(7) 4_665 6_655
O1 Fe1 O1 93.01(5) 5 6_655
O1 Fe1 O1 93.01(5) . 2_655
O1 Fe1 O1 176.69(6) 3_665 2_655
O1 Fe1 O1 93.01(5) 4_665 2_655
O1 Fe1 O1 89.44(7) 5 2_655
O1 Fe1 O1 84.62(6) 6_655 2_655
O2 Fe2 O2 91.20(4) 7_755 10_545
O2 Fe2 O2 180.00(7) 7_755 .
O2 Fe2 O2 88.80(4) 10_545 .
O2 Fe2 O2 91.20(4) 7_755 8_665
O2 Fe2 O2 91.20(4) 10_545 8_665
O2 Fe2 O2 88.80(4) . 8_665
O2 Fe2 O2 88.80(4) 7_755 4_765
O2 Fe2 O2 180.00(7) 10_545 4_765
O2 Fe2 O2 91.20(4) . 4_765
O2 Fe2 O2 88.80(4) 8_665 4_765
O2 Fe2 O2 88.80(4) 7_755 2_645
O2 Fe2 O2 88.80(4) 10_545 2_645
O2 Fe2 O2 91.20(4) . 2_645
O2 Fe2 O2 180.00(7) 8_665 2_645
O2 Fe2 O2 91.20(4) 4_765 2_645
C1 O1 Fe1 125.22(8) . .
C1 O2 Fe2 126.00(7) . .
O1 C1 O2 124.64(9) . .
O1 C1 H1 118.38(17) . .
O2 C1 H1 116.97(16) . .
N1 C2 N1 52.5(4) 4_775 2_755
N1 C2 N1 52.5(4) 4_775 .
N1 C2 N1 52.5(4) 2_755 .
N1 C2 H100 118.8(12) 4_775 .
N1 C2 H100 119.4(10) 2_755 .
N1 C2 H100 75.6(12) . .
N1 N1 N1 60.0 2_755 4_775
N1 N1 C2 63.7(2) 2_755 3_775
N1 N1 C2 63.7(2) 4_775 3_775
N1 N1 C2 63.7(2) 2_755 .
N1 N1 C2 63.7(2) 4_775 .
C2 N1 C2 118.6(5) 3_775 .
N1 N1 H101 155.3(9) 2_755 .
N1 N1 H101 95.5(10) 4_775 .
C2 N1 H101 110.7(16) 3_775 .
C2 N1 H101 103.9(12) . .

loop_
_geom_bond_atom_site_label_1
_geom_bond_atom_site_label_2
_geom_bond_distance
_geom_bond_site_symmetry_2
Fe1 O1 2.1199(10) .
Fe1 O1 2.1199(10) 3_665
Fe1 O1 2.1199(10) 4_665
Fe1 O1 2.1199(10) 5
Fe1 O1 2.1199(10) 6_655
Fe1 O1 2.1199(10) 2_655
Fe2 O2 2.0046(8) 7_755
Fe2 O2 2.0046(8) 10_545
Fe2 O2 2.0046(8) .
Fe2 O2 2.0046(8) 8_665
Fe2 O2 2.0046(8) 4_765
Fe2 O2 2.0046(8) 2_645
O1 C1 1.2325(12) .
O2 C1 1.2606(12) .
C1 H1 1.084(3) .
C2 N1 1.498(10) 4_775
C2 N1 1.498(10) 2_755
C2 N1 1.498(10) .
C2 H100 0.995(9) .
N1 N1 1.326(7) 2_755
N1 N1 1.326(7) 4_775
N1 C2 1.498(10) 3_775
N1 H101 0.993(12) .
